data_4128930
loop_
_publ_author_name
'Mulks, Florian F.'
'Antoni, Patrick W.'
'Gross, J\"urgen H'
'Graf, J\"urgen'
'Rominger, Frank'
'Hashmi, A Stephen K'

_publ_section_title
;
 1,1-Digoldallylium Complexes: Diaurated Allylic Carbocations Indicate New
 Prospects of the Coordination Chemistry of Carbon.
;
_journal_issue 11
_journal_name_full 'Journal of the American Chemical Society'
_journal_page_first 4687
_journal_page_last 4695
_journal_paper_doi 10.1021/jacs.8b13395
_journal_volume 141
_journal_year 2019
_chemical_formula_sum 'C68 H87 Au2 F6 N5 O5 S3'
_chemical_formula_weight 1658.53
_chemical_name_common '3 in manuscript'
_space_group_crystal_system triclinic
_space_group_IT_number 2
_space_group_name_Hall '-P 1'
_space_group_name_H-M_alt 'P -1'
_atom_sites_solution_hydrogens geom
_audit_creation_method SHELXL-2014/7
_cell_angle_alpha 66.380(2)
_cell_angle_beta 80.662(3)
_cell_angle_gamma 80.269(3)
_cell_formula_units_Z 2
_cell_length_a 15.082(2)
_cell_length_b 17.405(2)
_cell_length_c 17.968(2)
_cell_measurement_reflns_used 9983
_cell_measurement_temperature 200(2)
_cell_measurement_theta_max 23.97
_cell_measurement_theta_min 2.15
_cell_volume 4235.9(9)
_computing_cell_refinement 'Bruker SAINT'
_computing_data_collection 'Bruker APEX2'
_computing_data_reduction 'Bruker SAINT'
_computing_molecular_graphics 'Bruker SHELXTL'
_computing_publication_material 'Bruker SHELXTL'
_computing_structure_refinement 'SHELXL-2014/7 (Sheldrick, 2014)'
_computing_structure_solution 'SHELXS-97 (Sheldrick 2008)'
_diffrn_ambient_temperature 200(2)
_diffrn_measured_fraction_theta_full 0.996
_diffrn_measured_fraction_theta_max 0.996
_diffrn_measurement_device_type 'Bruker APEX-II Quazar area detector'
_diffrn_measurement_method '\f and \w scans'
_diffrn_radiation_type MoK\a
_diffrn_radiation_wavelength 0.71073
_diffrn_reflns_av_R_equivalents 0.0790
_diffrn_reflns_av_unetI/netI 0.0721
_diffrn_reflns_Laue_measured_fraction_full 0.996
_diffrn_reflns_Laue_measured_fraction_max 0.996
_diffrn_reflns_limit_h_max 17
_diffrn_reflns_limit_h_min -17
_diffrn_reflns_limit_k_max 20
_diffrn_reflns_limit_k_min -20
_diffrn_reflns_limit_l_max 21
_diffrn_reflns_limit_l_min -21
_diffrn_reflns_number 73529
_diffrn_reflns_point_group_measured_fraction_full 0.996
_diffrn_reflns_point_group_measured_fraction_max 0.996
_diffrn_reflns_theta_full 25.086
_diffrn_reflns_theta_max 25.086
_diffrn_reflns_theta_min 1.244
_diffrn_source 'ImuS microsource'
_exptl_absorpt_coefficient_mu 3.588
_exptl_absorpt_correction_T_max 0.7670
_exptl_absorpt_correction_T_min 0.6878
_exptl_absorpt_correction_type multi-scan
_exptl_absorpt_process_details
;
Sheldrick, G. M. (2008). <i>SADABS</i>. University of G\"ottingen, Germany.
;
_exptl_crystal_colour colourless
_exptl_crystal_density_diffrn 1.300
_exptl_crystal_description polyhedron
_exptl_crystal_F_000 1660
_exptl_crystal_size_max 0.130
_exptl_crystal_size_mid 0.110
_exptl_crystal_size_min 0.090
_refine_diff_density_max 3.330
_refine_diff_density_min -1.117
_refine_diff_density_rms 0.137
_refine_ls_extinction_method none
_refine_ls_goodness_of_fit_ref 1.030
_refine_ls_hydrogen_treatment constr
_refine_ls_matrix_type full
_refine_ls_number_parameters 938
_refine_ls_number_reflns 14996
_refine_ls_number_restraints 1621
_refine_ls_restrained_S_all 0.999
_refine_ls_R_factor_all 0.0958
_refine_ls_R_factor_gt 0.0484
_refine_ls_shift/su_max 0.002
_refine_ls_shift/su_mean 0.000
_refine_ls_structure_factor_coef Fsqd
_refine_ls_weighting_details 'w=1/[\s^2^(Fo^2^)+(0.0437P)^2^+23.8310P] where P=(Fo^2^+2Fc^2^)/3'
_refine_ls_weighting_scheme calc
_refine_ls_wR_factor_gt 0.1004
_refine_ls_wR_factor_ref 0.1224
_reflns_Friedel_coverage 0.000
_reflns_number_gt 9842
_reflns_number_total 14996
_reflns_threshold_expression 'I > 2\s(I)'
_cod_data_source_file ja8b13395_si_001.cif
_cod_data_source_block fmu20_sq
_cod_original_cell_volume 4236.1(10)
_cod_database_code 4128930
_shelx_shelxl_version_number 2014/7
_shelx_space_group_comment
; 
The symmetry employed for this shelxl refinement is uniquely defined 
by the following loop, which should always be used as a source of 
symmetry information in preference to the above space-group names. 
They are only intended as comments. 
;
_shelx_estimated_absorpt_t_min 0.653
_shelx_estimated_absorpt_t_max 0.738

loop_
_space_group_symop_operation_xyz
'x, y, z'
'-x, -y, -z'

loop_
_atom_site_label
_atom_site_type_symbol
_atom_site_fract_x
_atom_site_fract_y
_atom_site_fract_z
_atom_site_U_iso_or_equiv
_atom_site_adp_type
_atom_site_occupancy
_atom_site_site_symmetry_order
_atom_site_calc_flag
_atom_site_refinement_flags_posn
_atom_site_refinement_flags_adp
_atom_site_refinement_flags_occupancy
_atom_site_disorder_assembly
_atom_site_disorder_group
Au1 Au 0.70417(2) 0.79130(2) 0.46560(2) 0.03161(10) Uani 1 1 d . U . . .
Au2 Au 0.69148(2) 0.96461(2) 0.27700(2) 0.03302(10) Uani 1 1 d . U . . .
C1 C 0.7445(6) 0.6716(5) 0.5373(5) 0.0404(19) Uani 1 1 d . U . . .
N2 N 0.8118(5) 0.6412(4) 0.5855(4) 0.0385(16) Uani 1 1 d . U . . .
C3 C 0.8096(7) 0.5574(5) 0.6323(6) 0.051(2) Uani 1 1 d . U . . .
H3 H 0.8508 0.5226 0.6704 0.062 Uiso 1 1 calc R U . . .
C4 C 0.7394(6) 0.5336(5) 0.6147(5) 0.047(2) Uani 1 1 d . U . . .
H4 H 0.7207 0.4786 0.6377 0.056 Uiso 1 1 calc R U . . .
N5 N 0.6987(5) 0.6045(4) 0.5562(4) 0.0415(16) Uani 1 1 d . U . . .
C6 C 0.7192(6) 1.0225(5) 0.1547(5) 0.046(2) Uani 1 1 d . U . . .
N7 N 0.6586(5) 1.0519(4) 0.1001(4) 0.0442(17) Uani 1 1 d . U . . .
C8 C 0.6991(7) 1.0931(6) 0.0224(5) 0.054(2) Uani 1 1 d . U . . .
H8 H 0.6700 1.1193 -0.0263 0.064 Uiso 1 1 calc R U . . .
C9 C 0.7861(7) 1.0890(6) 0.0287(5) 0.055(3) Uani 1 1 d . U . . .
H9 H 0.8313 1.1120 -0.0147 0.066 Uiso 1 1 calc R U . . .
N10 N 0.7991(5) 1.0447(5) 0.1111(4) 0.0463(18) Uani 1 1 d . U . . .
C11 C 0.8797(6) 0.6898(5) 0.5884(5) 0.0431(19) Uani 1 1 d . U . . .
C12 C 0.9592(6) 0.6924(6) 0.5368(6) 0.050(2) Uani 1 1 d . U . . .
C13 C 1.0246(7) 0.7364(6) 0.5427(7) 0.064(3) Uani 1 1 d . U . . .
H13 H 1.0805 0.7385 0.5091 0.076 Uiso 1 1 calc R U . . .
C14 C 1.0103(9) 0.7767(7) 0.5959(8) 0.077(3) Uani 1 1 d . U . . .
H14 H 1.0561 0.8066 0.5986 0.092 Uiso 1 1 calc R U . . .
C15 C 0.9304(8) 0.7745(7) 0.6454(7) 0.071(3) Uani 1 1 d . U . . .
H15 H 0.9215 0.8023 0.6825 0.086 Uiso 1 1 calc R U . . .
C16 C 0.8628(7) 0.7319(6) 0.6415(6) 0.056(2) Uani 1 1 d . U . . .
C17 C 0.9762(7) 0.6503(6) 0.4743(6) 0.059(2) Uani 1 1 d . U . . .
H17 H 0.9249 0.6166 0.4838 0.070 Uiso 1 1 calc R U . . .
C19 C 0.7733(8) 0.7295(7) 0.6957(6) 0.069(3) Uani 1 1 d . U . . .
H19 H 0.7363 0.6926 0.6859 0.083 Uiso 1 1 calc R U . . .
C21 C 0.6215(6) 0.6074(5) 0.5186(6) 0.0448(19) Uani 1 1 d . U . . .
C22 C 0.5339(7) 0.6264(6) 0.5550(7) 0.058(2) Uani 1 1 d . U . . .
C23 C 0.4617(8) 0.6310(7) 0.5149(8) 0.072(3) Uani 1 1 d . U . . .
H23 H 0.4024 0.6430 0.5380 0.086 Uiso 1 1 calc R U . . .
C24 C 0.4718(8) 0.6190(6) 0.4437(8) 0.068(3) Uani 1 1 d . U . . .
H24 H 0.4200 0.6236 0.4176 0.082 Uiso 1 1 calc R U . . .
C25 C 0.5568(8) 0.6001(6) 0.4092(7) 0.068(3) Uani 1 1 d . U . . .
H25 H 0.5633 0.5913 0.3596 0.081 Uiso 1 1 calc R U . . .
C26 C 0.6336(7) 0.5937(6) 0.4465(6) 0.054(2) Uani 1 1 d . U . . .
C27 C 0.5220(8) 0.6388(7) 0.6353(7) 0.073(3) Uani 1 1 d . U . . .
H27 H 0.5796 0.6552 0.6422 0.087 Uiso 1 1 calc R U . . .
C29 C 0.7285(7) 0.5715(7) 0.4095(7) 0.064(3) Uani 1 1 d . U . . .
H29 H 0.7717 0.5629 0.4497 0.077 Uiso 1 1 calc R U . . .
C31 C 0.5638(6) 1.0424(6) 0.1224(5) 0.046(2) Uani 1 1 d . U . . .
C32 C 0.5353(7) 0.9650(6) 0.1384(5) 0.048(2) Uani 1 1 d . U . . .
C33 C 0.4449(7) 0.9578(7) 0.1637(6) 0.060(3) Uani 1 1 d . U . . .
H33 H 0.4229 0.9057 0.1757 0.072 Uiso 1 1 calc R U . . .
C34 C 0.3846(8) 1.0242(7) 0.1726(6) 0.064(3) Uani 1 1 d . U . . .
H34 H 0.3228 1.0169 0.1913 0.077 Uiso 1 1 calc R U . . .
C35 C 0.4152(7) 1.1008(7) 0.1539(6) 0.059(2) Uani 1 1 d . U . . .
H35 H 0.3734 1.1462 0.1592 0.071 Uiso 1 1 calc R U . . .
C36 C 0.5063(6) 1.1135(6) 0.1274(5) 0.048(2) Uani 1 1 d . U . . .
C37 C 0.5983(7) 0.8937(6) 0.1256(6) 0.058(3) Uani 1 1 d . U . . .
H37 H 0.6609 0.9082 0.1209 0.069 Uiso 1 1 calc R U . . .
C39 C 0.5390(8) 1.1976(6) 0.1074(7) 0.067(3) Uani 1 1 d . U . . .
H39 H 0.6010 1.1959 0.0778 0.080 Uiso 1 1 calc R U . . .
C41 C 0.8849(6) 1.0192(6) 0.1436(5) 0.049(2) Uani 1 1 d . U . . .
C42 C 0.9184(7) 1.0721(6) 0.1701(6) 0.055(2) Uani 1 1 d . U . . .
C43 C 1.0027(8) 1.0465(7) 0.1998(7) 0.073(3) Uani 1 1 d . U . . .
H43 H 1.0279 1.0822 0.2172 0.088 Uiso 1 1 calc R U . . .
C44 C 1.0495(8) 0.9709(8) 0.2043(7) 0.074(3) Uani 1 1 d . U . . .
H44 H 1.1062 0.9537 0.2261 0.089 Uiso 1 1 calc R U . . .
C45 C 1.0145(7) 0.9189(7) 0.1772(7) 0.067(3) Uani 1 1 d . U . . .
H45 H 1.0482 0.8666 0.1802 0.080 Uiso 1 1 calc R U . . .
C46 C 0.9323(7) 0.9413(6) 0.1460(6) 0.052(2) Uani 1 1 d . U . . .
C47 C 0.8661(8) 1.1571(7) 0.1663(7) 0.068(3) Uani 1 1 d . U . . .
H47 H 0.8122 1.1672 0.1362 0.082 Uiso 1 1 calc R U . . .
C49 C 0.8935(7) 0.8870(6) 0.1153(6) 0.057(2) Uani 1 1 d . U . . .
H49 H 0.8329 0.9154 0.0974 0.068 Uiso 1 1 calc R U . . .
C51 C 0.6564(5) 0.9189(5) 0.4023(5) 0.0319(17) Uani 1 1 d . U . . .
C52 C 0.6858(5) 0.9719(4) 0.4406(5) 0.0300(16) Uani 1 1 d . U . . .
H52 H 0.6397 1.0035 0.4628 0.036 Uiso 1 1 calc R U . . .
C53 C 0.7727(6) 0.9783(5) 0.4460(5) 0.0339(17) Uani 1 1 d . U . . .
C54 C 0.8535(6) 0.9328(6) 0.4118(6) 0.048(2) Uani 1 1 d . U . . .
H54A H 0.9095 0.9462 0.4224 0.072 Uiso 1 1 calc R U . . .
H54B H 0.8508 0.8717 0.4381 0.072 Uiso 1 1 calc R U . . .
H54C H 0.8523 0.9510 0.3527 0.072 Uiso 1 1 calc R U . . .
C61 C 0.7931(6) 1.0285(5) 0.4899(5) 0.0413(19) Uani 1 1 d . U . . .
C62 C 0.8676(7) 1.0037(6) 0.5335(6) 0.053(2) Uani 1 1 d . U . . .
H62 H 0.9094 0.9571 0.5311 0.063 Uiso 1 1 calc R U . . .
C63 C 0.8823(8) 1.0462(8) 0.5809(7) 0.074(3) Uani 1 1 d . U . . .
H63 H 0.9325 1.0271 0.6123 0.089 Uiso 1 1 calc R U . . .
C64 C 0.8262(8) 1.1139(8) 0.5824(8) 0.077(3) Uani 1 1 d . U . . .
H64 H 0.8363 1.1423 0.6152 0.092 Uiso 1 1 calc R U . . .
C65 C 0.7529(8) 1.1430(7) 0.5364(8) 0.075(3) Uani 1 1 d . U . . .
H65 H 0.7152 1.1928 0.5358 0.090 Uiso 1 1 calc R U . . .
C66 C 0.7348(7) 1.1005(6) 0.4917(6) 0.054(2) Uani 1 1 d . U . . .
H66 H 0.6833 1.1194 0.4621 0.065 Uiso 1 1 calc R U . . .
C171 C 1.0631(8) 0.5903(8) 0.4840(8) 0.091(4) Uani 1 1 d . U . . .
H17A H 1.0616 0.5480 0.5400 0.136 Uiso 1 1 calc R U . . .
H17B H 1.0689 0.5619 0.4457 0.136 Uiso 1 1 calc R U . . .
H17C H 1.1148 0.6221 0.4724 0.136 Uiso 1 1 calc R U . . .
C172 C 0.9772(9) 0.7159(7) 0.3882(7) 0.087(4) Uani 1 1 d . U . . .
H17D H 0.9208 0.7543 0.3827 0.131 Uiso 1 1 calc R U . . .
H17E H 1.0287 0.7482 0.3763 0.131 Uiso 1 1 calc R U . . .
H17F H 0.9828 0.6880 0.3496 0.131 Uiso 1 1 calc R U . . .
C191 C 0.7878(11) 0.6909(10) 0.7863(8) 0.129(6) Uani 1 1 d . U . . .
H19A H 0.8222 0.6349 0.7992 0.194 Uiso 1 1 calc R U . . .
H19B H 0.8214 0.7274 0.7983 0.194 Uiso 1 1 calc R U . . .
H19C H 0.7290 0.6858 0.8193 0.194 Uiso 1 1 calc R U . . .
C192 C 0.7199(9) 0.8166(8) 0.6739(7) 0.090(4) Uani 1 1 d . U . . .
H19D H 0.6631 0.8127 0.7098 0.135 Uiso 1 1 calc R U . . .
H19E H 0.7556 0.8550 0.6809 0.135 Uiso 1 1 calc R U . . .
H19F H 0.7067 0.8383 0.6169 0.135 Uiso 1 1 calc R U . . .
C271 C 0.5019(12) 0.5576(9) 0.7065(9) 0.129(6) Uani 1 1 d . U . . .
H27A H 0.4944 0.5668 0.7576 0.194 Uiso 1 1 calc R U . . .
H27B H 0.4461 0.5401 0.7000 0.194 Uiso 1 1 calc R U . . .
H27C H 0.5521 0.5134 0.7078 0.194 Uiso 1 1 calc R U . . .
C272 C 0.4456(10) 0.7078(8) 0.6380(9) 0.114(5) Uani 1 1 d . U . . .
H27D H 0.4574 0.7609 0.5924 0.171 Uiso 1 1 calc R U . . .
H27E H 0.3881 0.6915 0.6338 0.171 Uiso 1 1 calc R U . . .
H27F H 0.4422 0.7152 0.6897 0.171 Uiso 1 1 calc R U . . .
C291 C 0.7360(9) 0.4904(8) 0.3965(9) 0.092(4) Uani 1 1 d . U . . .
H29A H 0.7172 0.4452 0.4479 0.138 Uiso 1 1 calc R U . . .
H29B H 0.6969 0.4976 0.3551 0.138 Uiso 1 1 calc R U . . .
H29C H 0.7989 0.4755 0.3779 0.138 Uiso 1 1 calc R U . . .
C292 C 0.7570(10) 0.6426(8) 0.3313(8) 0.109(5) Uani 1 1 d . U . . .
H29D H 0.7516 0.6947 0.3412 0.164 Uiso 1 1 calc R U . . .
H29E H 0.8200 0.6285 0.3124 0.164 Uiso 1 1 calc R U . . .
H29F H 0.7180 0.6506 0.2895 0.164 Uiso 1 1 calc R U . . .
C371 C 0.5892(13) 0.8886(10) 0.0487(8) 0.149(7) Uani 1 1 d . U . . .
H37A H 0.5921 0.9445 0.0047 0.223 Uiso 1 1 calc R U . . .
H37B H 0.6384 0.8488 0.0374 0.223 Uiso 1 1 calc R U . . .
H37C H 0.5310 0.8690 0.0519 0.223 Uiso 1 1 calc R U . . .
C372 C 0.5940(13) 0.8111(8) 0.1912(8) 0.146(7) Uani 1 1 d . U . . .
H37D H 0.6002 0.8150 0.2430 0.219 Uiso 1 1 calc R U . . .
H37E H 0.5358 0.7913 0.1947 0.219 Uiso 1 1 calc R U . . .
H37F H 0.6432 0.7712 0.1802 0.219 Uiso 1 1 calc R U . . .
C391 C 0.4808(11) 1.2702(8) 0.0490(10) 0.124(6) Uani 1 1 d . U . . .
H39A H 0.4762 1.2580 0.0012 0.186 Uiso 1 1 calc R U . . .
H39B H 0.4202 1.2767 0.0769 0.186 Uiso 1 1 calc R U . . .
H39C H 0.5085 1.3226 0.0316 0.186 Uiso 1 1 calc R U . . .
C392 C 0.5480(12) 1.2133(9) 0.1813(8) 0.115(5) Uani 1 1 d . U . . .
H39D H 0.5693 1.2685 0.1647 0.173 Uiso 1 1 calc R U . . .
H39E H 0.4890 1.2124 0.2138 0.173 Uiso 1 1 calc R U . . .
H39F H 0.5915 1.1692 0.2142 0.173 Uiso 1 1 calc R U . . .
C471 C 0.9216(11) 1.2309(8) 0.1203(9) 0.117(5) Uani 1 1 d . U . . .
H47A H 0.9440 1.2316 0.0657 0.175 Uiso 1 1 calc R U . . .
H47B H 0.8835 1.2839 0.1154 0.175 Uiso 1 1 calc R U . . .
H47C H 0.9729 1.2246 0.1503 0.175 Uiso 1 1 calc R U . . .
C472 C 0.8317(11) 1.1564(8) 0.2507(8) 0.109(5) Uani 1 1 d . U . . .
H47D H 0.7959 1.1091 0.2805 0.164 Uiso 1 1 calc R U . . .
H47E H 0.8832 1.1502 0.2804 0.164 Uiso 1 1 calc R U . . .
H47F H 0.7938 1.2096 0.2455 0.164 Uiso 1 1 calc R U . . .
C491 C 0.9525(8) 0.8751(8) 0.0426(7) 0.079(3) Uani 1 1 d . U . . .
H49A H 0.9248 0.8394 0.0245 0.119 Uiso 1 1 calc R U . . .
H49B H 0.9579 0.9302 -0.0021 0.119 Uiso 1 1 calc R U . . .
H49C H 1.0127 0.8481 0.0586 0.119 Uiso 1 1 calc R U . . .
C492 C 0.8803(10) 0.8003(7) 0.1836(7) 0.095(4) Uani 1 1 d . U . . .
H49D H 0.8549 0.7659 0.1623 0.143 Uiso 1 1 calc R U . . .
H49E H 0.9387 0.7720 0.2033 0.143 Uiso 1 1 calc R U . . .
H49F H 0.8387 0.8078 0.2288 0.143 Uiso 1 1 calc R U . . .
S3 S 0.54086(14) 0.92083(12) 0.42066(12) 0.0315(5) Uani 1 1 d . U . . .
O3 O 0.5024(4) 0.8978(3) 0.5051(3) 0.0376(13) Uani 1 1 d . U . . .
C55 C 0.4844(6) 1.0207(5) 0.3649(5) 0.041(2) Uani 1 1 d . U . . .
H55A H 0.5083 1.0389 0.3071 0.061 Uiso 1 1 calc R U . . .
H55B H 0.4194 1.0167 0.3703 0.061 Uiso 1 1 calc R U . . .
H55C H 0.4941 1.0619 0.3863 0.061 Uiso 1 1 calc R U . . .
C56 C 0.5061(6) 0.8566(5) 0.3790(6) 0.047(2) Uani 1 1 d . U . . .
H56A H 0.5322 0.8723 0.3220 0.070 Uiso 1 1 calc R U . . .
H56B H 0.5268 0.7974 0.4103 0.070 Uiso 1 1 calc R U . . .
H56C H 0.4400 0.8643 0.3815 0.070 Uiso 1 1 calc R U . . .
N1 N 0.7433(7) 0.3564(7) 0.7692(7) 0.076(3) Uani 0.732(7) 1 d D U P A 1
S1 S 0.6690(4) 0.3012(4) 0.7759(3) 0.0664(16) Uani 0.732(7) 1 d D U P A 1
O11 O 0.5931(7) 0.3525(7) 0.7345(7) 0.079(3) Uani 0.732(7) 1 d D U P A 1
O12 O 0.6517(9) 0.2331(7) 0.8515(6) 0.084(4) Uani 0.732(7) 1 d D U P A 1
C71 C 0.7219(9) 0.2485(8) 0.7070(8) 0.079(3) Uani 0.732(7) 1 d D U P A 1
F11 F 0.7955(8) 0.1977(8) 0.7350(8) 0.110(4) Uani 0.732(7) 1 d D U P A 1
F12 F 0.7441(7) 0.3033(6) 0.6330(5) 0.089(3) Uani 0.732(7) 1 d D U P A 1
F13 F 0.6632(10) 0.2028(9) 0.7002(7) 0.102(4) Uani 0.732(7) 1 d D U P A 1
S2 S 0.8211(5) 0.3321(4) 0.8251(4) 0.0785(18) Uani 0.732(7) 1 d D U P A 1
O21 O 0.8945(8) 0.3792(7) 0.7804(7) 0.098(4) Uani 0.732(7) 1 d D U P A 1
O22 O 0.8405(8) 0.2436(6) 0.8705(7) 0.090(4) Uani 0.732(7) 1 d D U P A 1
C72 C 0.7730(11) 0.3764(10) 0.9015(9) 0.123(5) Uani 0.732(7) 1 d D U P A 1
F21 F 0.6996(10) 0.3407(10) 0.9422(8) 0.146(5) Uani 0.732(7) 1 d D U P A 1
F22 F 0.7513(12) 0.4593(8) 0.8651(8) 0.149(5) Uani 0.732(7) 1 d D U P A 1
F23 F 0.8351(10) 0.3623(11) 0.9514(9) 0.172(5) Uani 0.732(7) 1 d D U P A 1
N1B N 0.7387(16) 0.2650(15) 0.8528(15) 0.095(6) Uani 0.268(7) 1 d D U P A 2
S1B S 0.6666(12) 0.2787(11) 0.7947(11) 0.085(5) Uani 0.268(7) 1 d D U P A 2
O11B O 0.5911(17) 0.2349(18) 0.8397(17) 0.093(8) Uani 0.268(7) 1 d D U P A 2
O12B O 0.648(2) 0.3623(13) 0.7358(16) 0.082(8) Uani 0.268(7) 1 d D U P A 2
C71B C 0.7231(16) 0.2180(14) 0.7340(14) 0.099(6) Uani 0.268(7) 1 d D U P A 2
F11B F 0.8000(18) 0.2484(19) 0.6942(19) 0.109(8) Uani 0.268(7) 1 d D U P A 2
F12B F 0.7432(19) 0.1386(13) 0.7839(16) 0.108(8) Uani 0.268(7) 1 d D U P A 2
F13B F 0.671(2) 0.222(2) 0.680(2) 0.109(9) Uani 0.268(7) 1 d D U P A 2
S2B S 0.8116(14) 0.3228(13) 0.8438(12) 0.109(5) Uani 0.268(7) 1 d D U P A 2
O21B O 0.8837(18) 0.2741(18) 0.8911(18) 0.105(8) Uani 0.268(7) 1 d D U P A 2
O22B O 0.832(2) 0.3787(18) 0.7609(14) 0.107(9) Uani 0.268(7) 1 d D U P A 2
C72B C 0.7538(17) 0.3908(16) 0.8965(16) 0.130(7) Uani 0.268(7) 1 d D U P A 2
F21B F 0.6798(19) 0.433(2) 0.862(2) 0.141(9) Uani 0.268(7) 1 d D U P A 2
F22B F 0.731(3) 0.344(2) 0.9743(15) 0.144(10) Uani 0.268(7) 1 d D U P A 2
F23B F 0.809(2) 0.445(2) 0.894(3) 0.144(9) Uani 0.268(7) 1 d D U P A 2

loop_
_atom_site_aniso_label
_atom_site_aniso_U_11
_atom_site_aniso_U_22
_atom_site_aniso_U_33
_atom_site_aniso_U_23
_atom_site_aniso_U_13
_atom_site_aniso_U_12
Au1 0.0354(2) 0.02403(17) 0.02911(19) -0.00518(13) -0.00216(15) -0.00081(14)
Au2 0.0380(2) 0.03025(18) 0.02351(18) -0.00541(14) 0.00083(15) -0.00098(15)
C1 0.043(4) 0.032(3) 0.037(4) -0.005(3) -0.001(3) -0.003(3)
N2 0.040(4) 0.028(3) 0.038(4) -0.006(3) -0.004(3) 0.004(3)
C3 0.059(5) 0.032(4) 0.045(5) 0.003(3) -0.014(4) 0.004(3)
C4 0.050(5) 0.024(4) 0.046(5) 0.005(3) -0.006(4) 0.002(3)
N5 0.045(4) 0.026(3) 0.041(4) -0.003(3) -0.004(3) 0.001(3)
C6 0.049(4) 0.042(5) 0.033(4) -0.003(3) 0.000(3) 0.006(3)
N7 0.050(3) 0.040(4) 0.027(3) 0.000(3) -0.002(3) 0.001(3)
C8 0.055(5) 0.059(6) 0.025(4) 0.001(4) 0.001(3) 0.000(4)
C9 0.057(5) 0.061(6) 0.028(4) -0.001(4) 0.005(3) -0.007(4)
N10 0.046(3) 0.047(4) 0.031(3) -0.004(3) 0.002(3) -0.001(3)
C11 0.048(4) 0.031(4) 0.040(4) -0.004(3) -0.012(3) 0.005(3)
C12 0.045(4) 0.042(5) 0.055(5) -0.014(4) -0.008(4) 0.006(3)
C13 0.056(5) 0.059(6) 0.074(7) -0.022(5) -0.010(5) -0.006(4)
C14 0.080(7) 0.073(7) 0.086(7) -0.034(6) -0.018(5) -0.012(5)
C15 0.084(6) 0.065(6) 0.070(7) -0.027(5) -0.023(5) -0.004(5)
C16 0.067(5) 0.052(5) 0.047(5) -0.019(4) -0.010(4) 0.002(4)
C17 0.046(5) 0.062(5) 0.068(5) -0.030(4) 0.005(4) -0.004(4)
C19 0.085(6) 0.060(6) 0.053(5) -0.019(4) 0.005(5) -0.003(5)
C21 0.052(4) 0.020(4) 0.048(4) 0.004(3) -0.009(3) -0.007(3)
C22 0.051(4) 0.040(5) 0.075(5) -0.013(4) -0.002(4) -0.009(4)
C23 0.062(6) 0.057(6) 0.093(7) -0.022(5) -0.014(5) -0.010(5)
C24 0.068(6) 0.044(6) 0.085(6) -0.010(5) -0.019(5) -0.016(5)
C25 0.077(5) 0.052(6) 0.071(6) -0.012(5) -0.015(4) -0.019(5)
C26 0.065(5) 0.039(5) 0.048(4) -0.002(4) -0.002(4) -0.022(4)
C27 0.065(7) 0.070(6) 0.084(6) -0.033(5) 0.003(5) -0.011(5)
C29 0.066(6) 0.070(6) 0.056(6) -0.019(5) 0.005(4) -0.028(4)
C31 0.049(4) 0.053(4) 0.025(4) -0.008(3) -0.003(3) 0.000(3)
C32 0.056(5) 0.051(4) 0.029(5) -0.006(3) -0.009(4) -0.004(3)
C33 0.063(5) 0.064(5) 0.044(6) -0.009(4) -0.010(4) -0.006(4)
C34 0.062(6) 0.073(5) 0.046(6) -0.012(5) -0.007(5) -0.006(4)
C35 0.056(5) 0.071(5) 0.041(6) -0.019(4) 0.001(4) 0.005(4)
C36 0.050(4) 0.055(4) 0.031(5) -0.011(3) -0.003(4) 0.004(3)
C37 0.063(6) 0.057(5) 0.046(5) -0.015(4) -0.008(5) 0.003(4)
C39 0.070(7) 0.053(5) 0.065(6) -0.017(4) 0.001(5) 0.001(4)
C41 0.047(4) 0.053(4) 0.031(4) -0.004(3) 0.008(3) -0.010(3)
C42 0.064(5) 0.053(4) 0.041(5) -0.010(4) 0.005(4) -0.013(4)
C43 0.075(6) 0.073(6) 0.067(7) -0.020(5) -0.010(5) -0.015(4)
C44 0.065(6) 0.080(6) 0.075(8) -0.022(6) -0.021(6) -0.007(5)
C45 0.058(5) 0.065(6) 0.068(7) -0.016(5) -0.008(5) -0.005(4)
C46 0.049(5) 0.054(4) 0.037(5) -0.006(4) 0.008(4) -0.010(3)
C47 0.081(7) 0.059(5) 0.060(6) -0.021(4) -0.001(5) -0.006(4)
C49 0.053(6) 0.054(5) 0.049(5) -0.010(4) 0.011(4) -0.012(4)
C51 0.032(4) 0.030(4) 0.029(4) -0.007(3) -0.003(3) -0.004(3)
C52 0.034(4) 0.021(3) 0.027(4) -0.004(3) 0.000(3) 0.000(3)
C53 0.036(4) 0.029(4) 0.030(4) -0.006(3) 0.000(3) -0.005(3)
C54 0.034(5) 0.048(5) 0.065(6) -0.027(5) -0.003(4) -0.001(4)
C61 0.039(4) 0.042(4) 0.043(5) -0.016(4) 0.003(3) -0.014(3)
C62 0.046(5) 0.059(5) 0.057(6) -0.023(4) -0.004(4) -0.015(4)
C63 0.069(7) 0.093(7) 0.084(8) -0.051(6) -0.014(6) -0.018(5)
C64 0.066(6) 0.095(7) 0.096(8) -0.059(6) -0.002(6) -0.028(5)
C65 0.067(6) 0.076(7) 0.108(8) -0.061(6) -0.007(6) -0.014(5)
C66 0.048(5) 0.049(5) 0.074(6) -0.031(4) -0.002(4) -0.013(4)
C171 0.073(7) 0.079(7) 0.108(9) -0.039(7) 0.004(6) 0.019(6)
C172 0.116(10) 0.077(7) 0.063(6) -0.032(5) 0.001(6) 0.006(7)
C191 0.146(13) 0.140(12) 0.054(6) -0.013(6) -0.004(6) 0.040(10)
C192 0.104(9) 0.084(7) 0.063(7) -0.026(6) 0.005(6) 0.020(6)
C271 0.188(16) 0.076(7) 0.097(8) -0.022(6) 0.011(9) 0.004(8)
C272 0.130(10) 0.069(7) 0.105(10) -0.020(7) 0.038(8) 0.005(7)
C291 0.087(9) 0.084(7) 0.111(10) -0.045(7) 0.009(8) -0.025(6)
C292 0.134(12) 0.088(8) 0.083(8) -0.018(6) 0.036(8) -0.037(8)
C371 0.239(19) 0.129(12) 0.070(7) -0.057(8) -0.052(9) 0.083(12)
C372 0.25(2) 0.068(7) 0.071(8) -0.011(6) 0.024(9) 0.030(8)
C391 0.151(13) 0.068(7) 0.132(11) -0.009(7) -0.054(10) 0.006(7)
C392 0.179(15) 0.086(9) 0.087(8) -0.028(7) -0.011(8) -0.047(9)
C471 0.151(12) 0.065(7) 0.110(10) -0.022(6) 0.042(9) -0.028(7)
C472 0.160(13) 0.079(8) 0.076(7) -0.034(6) 0.034(8) -0.013(8)
C491 0.080(8) 0.090(8) 0.065(6) -0.031(6) 0.020(6) -0.022(7)
C492 0.138(12) 0.063(6) 0.070(7) -0.009(5) 0.019(7) -0.044(7)
S3 0.0333(11) 0.0298(10) 0.0273(11) -0.0086(8) -0.0014(9) -0.0010(8)
O3 0.034(3) 0.041(3) 0.030(3) -0.008(2) 0.001(2) -0.003(3)
C55 0.044(5) 0.036(4) 0.035(5) -0.008(3) -0.007(4) 0.005(3)
C56 0.051(6) 0.045(5) 0.045(5) -0.019(4) -0.008(4) -0.006(4)
N1 0.093(6) 0.055(6) 0.052(6) 0.011(4) -0.016(5) -0.010(5)
S1 0.078(3) 0.050(3) 0.052(3) -0.003(2) -0.010(2) 0.002(2)
O11 0.085(7) 0.070(6) 0.064(6) -0.011(5) -0.019(5) 0.010(5)
O12 0.109(9) 0.072(6) 0.043(5) 0.014(4) -0.019(5) -0.018(6)
C71 0.087(7) 0.064(6) 0.072(6) -0.016(5) -0.004(5) -0.004(5)
F11 0.119(7) 0.098(8) 0.112(8) -0.051(6) -0.030(6) 0.036(6)
F12 0.091(7) 0.092(6) 0.071(5) -0.020(4) 0.006(5) -0.017(5)
F13 0.137(8) 0.096(8) 0.074(7) -0.026(6) 0.003(6) -0.043(6)
S2 0.099(4) 0.050(3) 0.062(3) 0.009(2) -0.024(3) -0.005(2)
O21 0.112(7) 0.068(7) 0.086(7) 0.006(6) -0.019(6) -0.019(6)
O22 0.106(9) 0.054(5) 0.076(7) 0.013(4) -0.027(6) -0.004(5)
C72 0.150(9) 0.119(8) 0.100(8) -0.044(6) -0.015(6) -0.013(7)
F21 0.163(10) 0.165(10) 0.114(9) -0.061(8) 0.002(7) -0.024(8)
F22 0.209(13) 0.123(7) 0.142(10) -0.072(7) -0.053(9) -0.008(7)
F23 0.202(11) 0.206(13) 0.125(9) -0.073(9) -0.046(8) -0.017(9)
N1B 0.105(10) 0.067(10) 0.083(10) 0.010(8) -0.020(8) -0.019(8)
S1B 0.087(8) 0.065(8) 0.081(9) -0.004(7) -0.007(6) -0.012(6)
O11B 0.095(11) 0.079(14) 0.086(14) -0.009(11) -0.003(10) -0.023(10)
O12B 0.086(16) 0.061(10) 0.080(13) -0.003(8) -0.012(11) -0.017(9)
C71B 0.099(11) 0.085(10) 0.100(10) -0.021(8) -0.002(8) -0.016(8)
F11B 0.110(12) 0.096(15) 0.115(15) -0.039(12) 0.013(10) -0.026(11)
F12B 0.103(15) 0.087(10) 0.116(13) -0.025(9) 0.001(11) -0.010(9)
F13B 0.119(15) 0.090(17) 0.108(14) -0.026(12) -0.009(12) -0.022(12)
S2B 0.116(9) 0.084(9) 0.098(10) 0.010(7) -0.028(7) -0.033(7)
O21B 0.111(12) 0.096(15) 0.078(15) 0.004(11) -0.019(11) -0.020(10)
O22B 0.111(18) 0.076(14) 0.096(11) 0.016(9) -0.024(10) -0.021(13)
C72B 0.126(13) 0.120(11) 0.139(12) -0.034(9) -0.025(10) -0.028(9)
F21B 0.124(14) 0.128(15) 0.165(17) -0.039(13) -0.033(12) -0.029(11)
F22B 0.146(19) 0.145(16) 0.141(13) -0.039(11) -0.027(11) -0.047(14)
F23B 0.133(16) 0.123(14) 0.18(2) -0.049(13) -0.034(14) -0.025(13)

loop_
_atom_type_symbol
_atom_type_description
_atom_type_scat_dispersion_real
_atom_type_scat_dispersion_imag
_atom_type_scat_source
C C 0.0033 0.0016 'International Tables Vol C Tables 4.2.6.8 and 6.1.1.4'
H H 0.0000 0.0000 'International Tables Vol C Tables 4.2.6.8 and 6.1.1.4'
N N 0.0061 0.0033 'International Tables Vol C Tables 4.2.6.8 and 6.1.1.4'
O O 0.0106 0.0060 'International Tables Vol C Tables 4.2.6.8 and 6.1.1.4'
F F 0.0171 0.0103 'International Tables Vol C Tables 4.2.6.8 and 6.1.1.4'
S S 0.1246 0.1234 'International Tables Vol C Tables 4.2.6.8 and 6.1.1.4'
Au Au -2.0133 8.8022 'International Tables Vol C Tables 4.2.6.8 and 6.1.1.4'

loop_
_geom_angle_atom_site_label_1
_geom_angle_atom_site_label_2
_geom_angle_atom_site_label_3
_geom_angle
C1 Au1 C51 173.7(3)
C6 Au2 C51 173.4(3)
N2 C1 N5 104.2(7)
N2 C1 Au1 129.8(6)
N5 C1 Au1 125.4(6)
C1 N2 C3 111.4(8)
C1 N2 C11 125.3(7)
C3 N2 C11 123.3(7)
C4 C3 N2 107.4(8)
C4 C3 H3 126.3
N2 C3 H3 126.3
C3 C4 N5 106.5(8)
C3 C4 H4 126.8
N5 C4 H4 126.8
C1 N5 C4 110.4(8)
C1 N5 C21 123.9(7)
C4 N5 C21 125.6(7)
N7 C6 N10 105.3(7)
N7 C6 Au2 125.8(7)
N10 C6 Au2 128.8(7)
C6 N7 C8 111.0(8)
C6 N7 C31 122.9(7)
C8 N7 C31 126.0(8)
C9 C8 N7 106.9(8)
C9 C8 H8 126.6
N7 C8 H8 126.6
C8 C9 N10 107.2(8)
C8 C9 H9 126.4
N10 C9 H9 126.4
C6 N10 C9 109.6(8)
C6 N10 C41 124.7(7)
C9 N10 C41 125.4(8)
C12 C11 C16 122.8(9)
C12 C11 N2 117.7(8)
C16 C11 N2 119.5(9)
C13 C12 C11 116.9(10)
C13 C12 C17 120.0(9)
C11 C12 C17 123.1(9)
C14 C13 C12 121.3(11)
C14 C13 H13 119.4
C12 C13 H13 119.4
C13 C14 C15 120.7(12)
C13 C14 H14 119.6
C15 C14 H14 119.6
C14 C15 C16 120.1(11)
C14 C15 H15 119.9
C16 C15 H15 119.9
C15 C16 C11 118.1(10)
C15 C16 C19 120.7(10)
C11 C16 C19 121.2(10)
C172 C17 C171 110.2(9)
C172 C17 C12 110.8(9)
C171 C17 C12 112.2(9)
C172 C17 H17 107.8
C171 C17 H17 107.8
C12 C17 H17 107.8
C192 C19 C16 111.7(9)
C192 C19 C191 110.6(10)
C16 C19 C191 111.6(10)
C192 C19 H19 107.6
C16 C19 H19 107.6
C191 C19 H19 107.6
C26 C21 N5 119.3(9)
C26 C21 C22 121.8(10)
N5 C21 C22 118.9(9)
C23 C22 C21 116.6(11)
C23 C22 C27 122.4(11)
C21 C22 C27 121.0(10)
C24 C23 C22 122.8(12)
C24 C23 H23 118.6
C22 C23 H23 118.6
C23 C24 C25 120.2(12)
C23 C24 H24 119.9
C25 C24 H24 119.9
C24 C25 C26 120.6(12)
C24 C25 H25 119.7
C26 C25 H25 119.7
C21 C26 C25 118.1(10)
C21 C26 C29 120.7(10)
C25 C26 C29 121.2(10)
C271 C27 C22 110.6(10)
C271 C27 C272 108.3(11)
C22 C27 C272 112.4(11)
C271 C27 H27 108.5
C22 C27 H27 108.5
C272 C27 H27 108.5
C291 C29 C292 110.9(10)
C291 C29 C26 111.9(9)
C292 C29 C26 111.8(10)
C291 C29 H29 107.3
C292 C29 H29 107.3
C26 C29 H29 107.3
C32 C31 C36 124.6(9)
C32 C31 N7 118.7(8)
C36 C31 N7 116.7(8)
C33 C32 C31 116.4(9)
C33 C32 C37 121.3(10)
C31 C32 C37 122.2(9)
C32 C33 C34 122.3(11)
C32 C33 H33 118.9
C34 C33 H33 118.9
C35 C34 C33 119.5(11)
C35 C34 H34 120.2
C33 C34 H34 120.2
C34 C35 C36 121.8(10)
C34 C35 H35 119.1
C36 C35 H35 119.1
C35 C36 C31 115.3(9)
C35 C36 C39 121.3(9)
C31 C36 C39 123.4(9)
C371 C37 C372 109.9(12)
C371 C37 C32 111.6(9)
C372 C37 C32 116.3(10)
C371 C37 H37 106.1
C372 C37 H37 106.1
C32 C37 H37 106.1
C392 C39 C36 113.1(9)
C392 C39 C391 111.5(11)
C36 C39 C391 111.8(10)
C392 C39 H39 106.7
C36 C39 H39 106.7
C391 C39 H39 106.7
C42 C41 C46 122.8(10)
C42 C41 N10 119.1(9)
C46 C41 N10 118.1(9)
C41 C42 C43 117.8(10)
C41 C42 C47 122.0(10)
C43 C42 C47 120.2(10)
C44 C43 C42 120.9(12)
C44 C43 H43 119.5
C42 C43 H43 119.5
C43 C44 C45 120.2(11)
C43 C44 H44 119.9
C45 C44 H44 119.9
C46 C45 C44 121.6(11)
C46 C45 H45 119.2
C44 C45 H45 119.2
C45 C46 C41 116.7(10)
C45 C46 C49 122.7(10)
C41 C46 C49 120.6(9)
C472 C47 C471 109.1(11)
C472 C47 C42 111.9(9)
C471 C47 C42 112.8(10)
C472 C47 H47 107.6
C471 C47 H47 107.6
C42 C47 H47 107.6
C46 C49 C491 112.1(8)
C46 C49 C492 110.8(9)
C491 C49 C492 109.5(9)
C46 C49 H49 108.1
C491 C49 H49 108.1
C492 C49 H49 108.1
C52 C51 S3 108.6(6)
C52 C51 Au2 111.7(5)
S3 C51 Au2 108.5(4)
C52 C51 Au1 109.0(5)
S3 C51 Au1 103.7(4)
Au2 C51 Au1 115.0(4)
C53 C52 C51 125.4(7)
C53 C52 H52 117.3
C51 C52 H52 117.3
C52 C53 C61 120.4(7)
C52 C53 C54 123.1(8)
C61 C53 C54 116.4(7)
C53 C54 H54A 109.5
C53 C54 H54B 109.5
H54A C54 H54B 109.5
C53 C54 H54C 109.5
H54A C54 H54C 109.5
H54B C54 H54C 109.5
C62 C61 C66 118.1(9)
C62 C61 C53 120.8(8)
C66 C61 C53 121.1(8)
C61 C62 C63 120.9(10)
C61 C62 H62 119.6
C63 C62 H62 119.6
C64 C63 C62 120.3(12)
C64 C63 H63 119.9
C62 C63 H63 119.9
C63 C64 C65 120.4(11)
C63 C64 H64 119.8
C65 C64 H64 119.8
C66 C65 C64 120.5(11)
C66 C65 H65 119.7
C64 C65 H65 119.7
C65 C66 C61 119.7(10)
C65 C66 H66 120.1
C61 C66 H66 120.1
C17 C171 H17A 109.5
C17 C171 H17B 109.5
H17A C171 H17B 109.5
C17 C171 H17C 109.5
H17A C171 H17C 109.5
H17B C171 H17C 109.5
C17 C172 H17D 109.5
C17 C172 H17E 109.5
H17D C172 H17E 109.5
C17 C172 H17F 109.5
H17D C172 H17F 109.5
H17E C172 H17F 109.5
C19 C191 H19A 109.5
C19 C191 H19B 109.5
H19A C191 H19B 109.5
C19 C191 H19C 109.5
H19A C191 H19C 109.5
H19B C191 H19C 109.5
C19 C192 H19D 109.5
C19 C192 H19E 109.5
H19D C192 H19E 109.5
C19 C192 H19F 109.5
H19D C192 H19F 109.5
H19E C192 H19F 109.5
C27 C271 H27A 109.5
C27 C271 H27B 109.5
H27A C271 H27B 109.5
C27 C271 H27C 109.5
H27A C271 H27C 109.5
H27B C271 H27C 109.5
C27 C272 H27D 109.5
C27 C272 H27E 109.5
H27D C272 H27E 109.5
C27 C272 H27F 109.5
H27D C272 H27F 109.5
H27E C272 H27F 109.5
C29 C291 H29A 109.5
C29 C291 H29B 109.5
H29A C291 H29B 109.5
C29 C291 H29C 109.5
H29A C291 H29C 109.5
H29B C291 H29C 109.5
C29 C292 H29D 109.5
C29 C292 H29E 109.5
H29D C292 H29E 109.5
C29 C292 H29F 109.5
H29D C292 H29F 109.5
H29E C292 H29F 109.5
C37 C371 H37A 109.5
C37 C371 H37B 109.5
H37A C371 H37B 109.5
C37 C371 H37C 109.5
H37A C371 H37C 109.5
H37B C371 H37C 109.5
C37 C372 H37D 109.5
C37 C372 H37E 109.5
H37D C372 H37E 109.5
C37 C372 H37F 109.5
H37D C372 H37F 109.5
H37E C372 H37F 109.5
C39 C391 H39A 109.5
C39 C391 H39B 109.5
H39A C391 H39B 109.5
C39 C391 H39C 109.5
H39A C391 H39C 109.5
H39B C391 H39C 109.5
C39 C392 H39D 109.5
C39 C392 H39E 109.5
H39D C392 H39E 109.5
C39 C392 H39F 109.5
H39D C392 H39F 109.5
H39E C392 H39F 109.5
C47 C471 H47A 109.5
C47 C471 H47B 109.5
H47A C471 H47B 109.5
C47 C471 H47C 109.5
H47A C471 H47C 109.5
H47B C471 H47C 109.5
C47 C472 H47D 109.5
C47 C472 H47E 109.5
H47D C472 H47E 109.5
C47 C472 H47F 109.5
H47D C472 H47F 109.5
H47E C472 H47F 109.5
C49 C491 H49A 109.5
C49 C491 H49B 109.5
H49A C491 H49B 109.5
C49 C491 H49C 109.5
H49A C491 H49C 109.5
H49B C491 H49C 109.5
C49 C492 H49D 109.5
C49 C492 H49E 109.5
H49D C492 H49E 109.5
C49 C492 H49F 109.5
H49D C492 H49F 109.5
H49E C492 H49F 109.5
O3 S3 C51 116.7(4)
O3 S3 C56 109.7(4)
C51 S3 C56 109.0(4)
O3 S3 C55 106.6(4)
C51 S3 C55 112.2(4)
C56 S3 C55 101.6(4)
S3 C55 H55A 109.5
S3 C55 H55B 109.5
H55A C55 H55B 109.5
S3 C55 H55C 109.5
H55A C55 H55C 109.5
H55B C55 H55C 109.5
S3 C56 H56A 109.5
S3 C56 H56B 109.5
H56A C56 H56B 109.5
S3 C56 H56C 109.5
H56A C56 H56C 109.5
H56B C56 H56C 109.5
S1 N1 S2 127.1(7)
O12 S1 O11 118.1(9)
O12 S1 N1 117.8(8)
O11 S1 N1 110.9(7)
O12 S1 C71 103.5(7)
O11 S1 C71 102.0(7)
N1 S1 C71 101.2(7)
F12 C71 F11 108.7(12)
F12 C71 F13 107.2(12)
F11 C71 F13 108.8(12)
F12 C71 S1 111.7(9)
F11 C71 S1 111.2(10)
F13 C71 S1 109.3(10)
O21 S2 O22 118.4(8)
O21 S2 N1 109.0(7)
O22 S2 N1 114.7(8)
O21 S2 C72 105.3(8)
O22 S2 C72 105.0(7)
N1 S2 C72 102.7(7)
F21 C72 F23 110.9(14)
F21 C72 F22 109.4(15)
F23 C72 F22 108.8(14)
F21 C72 S2 109.6(12)
F23 C72 S2 108.2(12)
F22 C72 S2 109.9(11)
S1B N1B S2B 128.9(16)
O11B S1B O12B 117.6(18)
O11B S1B N1B 109.9(16)
O12B S1B N1B 116.7(16)
O11B S1B C71B 104.3(14)
O12B S1B C71B 104.3(15)
N1B S1B C71B 101.7(13)
F12B C71B F13B 111(2)
F12B C71B F11B 108.0(19)
F13B C71B F11B 108(2)
F12B C71B S1B 108.8(16)
F13B C71B S1B 110.6(18)
F11B C71B S1B 110.3(17)
O21B S2B O22B 119.3(19)
O21B S2B N1B 109.8(16)
O22B S2B N1B 112.6(17)
O21B S2B C72B 104.9(15)
O22B S2B C72B 105.3(15)
N1B S2B C72B 103.1(13)
F22B C72B F21B 110(2)
F22B C72B F23B 108(2)
F21B C72B F23B 110(2)
F22B C72B S2B 109.5(18)
F21B C72B S2B 109.9(17)
F23B C72B S2B 110.1(18)

loop_
_geom_bond_atom_site_label_1
_geom_bond_atom_site_label_2
_geom_bond_distance
Au1 C1 2.011(8)
Au1 C51 2.108(7)
Au2 C6 2.022(9)
Au2 C51 2.074(8)
C1 N2 1.340(11)
C1 N5 1.354(10)
N2 C3 1.364(10)
N2 C11 1.454(11)
C3 C4 1.325(13)
C3 H3 0.9500
C4 N5 1.386(10)
C4 H4 0.9500
N5 C21 1.423(11)
C6 N7 1.338(11)
C6 N10 1.350(11)
N7 C8 1.381(10)
N7 C31 1.440(11)
C8 C9 1.323(13)
C8 H8 0.9500
C9 N10 1.397(11)
C9 H9 0.9500
N10 C41 1.435(12)
C11 C12 1.387(13)
C11 C16 1.387(13)
C12 C13 1.387(14)
C12 C17 1.539(14)
C13 C14 1.369(15)
C13 H13 0.9500
C14 C15 1.373(16)
C14 H14 0.9500
C15 C16 1.384(14)
C15 H15 0.9500
C16 C19 1.528(14)
C17 C172 1.511(14)
C17 C171 1.518(14)
C17 H17 1.0000
C19 C192 1.521(14)
C19 C191 1.529(16)
C19 H19 1.0000
C21 C26 1.387(13)
C21 C22 1.425(13)
C22 C23 1.375(15)
C22 C27 1.520(15)
C23 C24 1.358(16)
C23 H23 0.9500
C24 C25 1.379(15)
C24 H24 0.9500
C25 C26 1.397(14)
C25 H25 0.9500
C26 C29 1.534(14)
C27 C271 1.515(16)
C27 C272 1.526(16)
C27 H27 1.0000
C29 C291 1.504(15)
C29 C292 1.511(15)
C29 H29 1.0000
C31 C32 1.388(13)
C31 C36 1.412(12)
C32 C33 1.376(13)
C32 C37 1.501(13)
C33 C34 1.390(14)
C33 H33 0.9500
C34 C35 1.380(14)
C34 H34 0.9500
C35 C36 1.404(13)
C35 H35 0.9500
C36 C39 1.510(14)
C37 C371 1.449(16)
C37 C372 1.453(15)
C37 H37 1.0000
C39 C392 1.490(16)
C39 C391 1.526(16)
C39 H39 1.0000
C41 C42 1.384(14)
C41 C46 1.410(13)
C42 C43 1.392(15)
C42 C47 1.535(14)
C43 C44 1.362(15)
C43 H43 0.9500
C44 C45 1.392(15)
C44 H44 0.9500
C45 C46 1.374(14)
C45 H45 0.9500
C46 C49 1.500(14)
C47 C472 1.517(15)
C47 C471 1.523(16)
C47 H47 1.0000
C49 C491 1.523(13)
C49 C492 1.535(13)
C49 H49 1.0000
C51 C52 1.506(11)
C51 S3 1.718(8)
C52 C53 1.355(11)
C52 H52 0.9500
C53 C61 1.483(12)
C53 C54 1.521(11)
C54 H54A 0.9800
C54 H54B 0.9800
C54 H54C 0.9800
C61 C62 1.384(12)
C61 C66 1.412(12)
C62 C63 1.395(14)
C62 H62 0.9500
C63 C64 1.337(15)
C63 H63 0.9500
C64 C65 1.390(15)
C64 H64 0.9500
C65 C66 1.372(13)
C65 H65 0.9500
C66 H66 0.9500
C171 H17A 0.9800
C171 H17B 0.9800
C171 H17C 0.9800
C172 H17D 0.9800
C172 H17E 0.9800
C172 H17F 0.9800
C191 H19A 0.9800
C191 H19B 0.9800
C191 H19C 0.9800
C192 H19D 0.9800
C192 H19E 0.9800
C192 H19F 0.9800
C271 H27A 0.9800
C271 H27B 0.9800
C271 H27C 0.9800
C272 H27D 0.9800
C272 H27E 0.9800
C272 H27F 0.9800
C291 H29A 0.9800
C291 H29B 0.9800
C291 H29C 0.9800
C292 H29D 0.9800
C292 H29E 0.9800
C292 H29F 0.9800
C371 H37A 0.9800
C371 H37B 0.9800
C371 H37C 0.9800
C372 H37D 0.9800
C372 H37E 0.9800
C372 H37F 0.9800
C391 H39A 0.9800
C391 H39B 0.9800
C391 H39C 0.9800
C392 H39D 0.9800
C392 H39E 0.9800
C392 H39F 0.9800
C471 H47A 0.9800
C471 H47B 0.9800
C471 H47C 0.9800
C472 H47D 0.9800
C472 H47E 0.9800
C472 H47F 0.9800
C491 H49A 0.9800
C491 H49B 0.9800
C491 H49C 0.9800
C492 H49D 0.9800
C492 H49E 0.9800
C492 H49F 0.9800
S3 O3 1.451(6)
S3 C56 1.755(9)
S3 C55 1.770(8)
C55 H55A 0.9800
C55 H55B 0.9800
C55 H55C 0.9800
C56 H56A 0.9800
C56 H56B 0.9800
C56 H56C 0.9800
N1 S1 1.555(9)
N1 S2 1.561(9)
S1 O12 1.421(9)
S1 O11 1.436(9)
S1 C71 1.832(14)
C71 F12 1.318(11)
C71 F11 1.327(11)
C71 F13 1.335(12)
S2 O21 1.427(10)
S2 O22 1.429(9)
S2 C72 1.828(16)
C72 F21 1.322(13)
C72 F23 1.326(13)
C72 F22 1.332(13)
N1B S1B 1.553(14)
N1B S2B 1.559(14)
S1B O11B 1.425(14)
S1B O12B 1.428(14)
S1B C71B 1.831(18)
C71B F12B 1.326(14)
C71B F13B 1.326(14)
C71B F11B 1.332(14)
S2B O21B 1.428(14)
S2B O22B 1.432(14)
S2B C72B 1.827(19)
C72B F22B 1.327(15)
C72B F21B 1.328(15)
C72B F23B 1.332(15)

loop_
_geom_torsion_atom_site_label_1
_geom_torsion_atom_site_label_2
_geom_torsion_atom_site_label_3
_geom_torsion_atom_site_label_4
_geom_torsion
N5 C1 N2 C3 1.0(10)
Au1 C1 N2 C3 172.0(7)
N5 C1 N2 C11 -179.2(8)
Au1 C1 N2 C11 -8.2(13)
C1 N2 C3 C4 -0.7(11)
C11 N2 C3 C4 179.6(8)
N2 C3 C4 N5 0.0(11)
N2 C1 N5 C4 -1.1(10)
Au1 C1 N5 C4 -172.6(6)
N2 C1 N5 C21 -179.1(8)
Au1 C1 N5 C21 9.4(12)
C3 C4 N5 C1 0.7(11)
C3 C4 N5 C21 178.7(9)
N10 C6 N7 C8 -0.5(10)
Au2 C6 N7 C8 175.7(7)
N10 C6 N7 C31 -179.0(8)
Au2 C6 N7 C31 -2.7(13)
C6 N7 C8 C9 0.2(12)
C31 N7 C8 C9 178.6(9)
N7 C8 C9 N10 0.2(11)
N7 C6 N10 C9 0.6(10)
Au2 C6 N10 C9 -175.5(7)
N7 C6 N10 C41 -173.9(8)
Au2 C6 N10 C41 10.0(14)
C8 C9 N10 C6 -0.5(11)
C8 C9 N10 C41 173.9(9)
C1 N2 C11 C12 -90.8(10)
C3 N2 C11 C12 88.9(11)
C1 N2 C11 C16 88.7(11)
C3 N2 C11 C16 -91.6(11)
C16 C11 C12 C13 2.8(13)
N2 C11 C12 C13 -177.6(8)
C16 C11 C12 C17 -176.3(9)
N2 C11 C12 C17 3.3(12)
C11 C12 C13 C14 -1.3(15)
C17 C12 C13 C14 177.9(10)
C12 C13 C14 C15 0.2(18)
C13 C14 C15 C16 -0.7(18)
C14 C15 C16 C11 2.1(16)
C14 C15 C16 C19 -179.5(10)
C12 C11 C16 C15 -3.3(14)
N2 C11 C16 C15 177.2(8)
C12 C11 C16 C19 178.3(9)
N2 C11 C16 C19 -1.2(13)
C13 C12 C17 C172 -68.6(12)
C11 C12 C17 C172 110.5(11)
C13 C12 C17 C171 55.1(13)
C11 C12 C17 C171 -125.8(10)
C15 C16 C19 C192 65.9(14)
C11 C16 C19 C192 -115.7(11)
C15 C16 C19 C191 -58.4(14)
C11 C16 C19 C191 119.9(12)
C1 N5 C21 C26 86.6(10)
C4 N5 C21 C26 -91.1(11)
C1 N5 C21 C22 -91.8(10)
C4 N5 C21 C22 90.5(11)
C26 C21 C22 C23 -0.3(13)
N5 C21 C22 C23 178.1(8)
C26 C21 C22 C27 178.3(9)
N5 C21 C22 C27 -3.4(12)
C21 C22 C23 C24 -0.6(15)
C27 C22 C23 C24 -179.2(10)
C22 C23 C24 C25 1.0(16)
C23 C24 C25 C26 -0.5(16)
N5 C21 C26 C25 -177.5(8)
C22 C21 C26 C25 0.8(13)
N5 C21 C26 C29 2.9(12)
C22 C21 C26 C29 -178.7(8)
C24 C25 C26 C21 -0.4(14)
C24 C25 C26 C29 179.1(9)
C23 C22 C27 C271 82.9(14)
C21 C22 C27 C271 -95.6(13)
C23 C22 C27 C272 -38.3(15)
C21 C22 C27 C272 143.2(10)
C21 C26 C29 C291 124.4(10)
C25 C26 C29 C291 -55.1(13)
C21 C26 C29 C292 -110.6(11)
C25 C26 C29 C292 69.9(13)
C6 N7 C31 C32 -78.4(11)
C8 N7 C31 C32 103.4(10)
C6 N7 C31 C36 100.9(10)
C8 N7 C31 C36 -77.3(12)
C36 C31 C32 C33 -2.6(13)
N7 C31 C32 C33 176.5(8)
C36 C31 C32 C37 175.0(9)
N7 C31 C32 C37 -5.8(13)
C31 C32 C33 C34 0.5(14)
C37 C32 C33 C34 -177.1(9)
C32 C33 C34 C35 1.3(16)
C33 C34 C35 C36 -1.1(15)
C34 C35 C36 C31 -0.8(14)
C34 C35 C36 C39 -179.9(9)
C32 C31 C36 C35 2.7(13)
N7 C31 C36 C35 -176.4(8)
C32 C31 C36 C39 -178.2(9)
N7 C31 C36 C39 2.7(13)
C33 C32 C37 C371 78.3(14)
C31 C32 C37 C371 -99.2(14)
C33 C32 C37 C372 -48.7(16)
C31 C32 C37 C372 133.8(13)
C35 C36 C39 C392 76.2(14)
C31 C36 C39 C392 -102.8(13)
C35 C36 C39 C391 -50.5(14)
C31 C36 C39 C391 130.4(11)
C6 N10 C41 C42 -94.5(11)
C9 N10 C41 C42 91.9(12)
C6 N10 C41 C46 86.4(11)
C9 N10 C41 C46 -87.2(11)
C46 C41 C42 C43 0.4(14)
N10 C41 C42 C43 -178.8(8)
C46 C41 C42 C47 179.5(8)
N10 C41 C42 C47 0.4(13)
C41 C42 C43 C44 -1.5(16)
C47 C42 C43 C44 179.4(10)
C42 C43 C44 C45 1.6(18)
C43 C44 C45 C46 -0.6(18)
C44 C45 C46 C41 -0.5(15)
C44 C45 C46 C49 179.2(10)
C42 C41 C46 C45 0.6(14)
N10 C41 C46 C45 179.7(8)
C42 C41 C46 C49 -179.1(8)
N10 C41 C46 C49 0.0(12)
C41 C42 C47 C472 111.1(12)
C43 C42 C47 C472 -69.8(14)
C41 C42 C47 C471 -125.4(12)
C43 C42 C47 C471 53.7(14)
C45 C46 C49 C491 -62.6(13)
C41 C46 C49 C491 117.1(10)
C45 C46 C49 C492 60.1(13)
C41 C46 C49 C492 -120.2(10)
S3 C51 C52 C53 172.8(6)
Au2 C51 C52 C53 -67.6(9)
Au1 C51 C52 C53 60.5(9)
C51 C52 C53 C61 -176.1(7)
C51 C52 C53 C54 1.2(12)
C52 C53 C61 C62 145.3(8)
C54 C53 C61 C62 -32.2(11)
C52 C53 C61 C66 -31.6(12)
C54 C53 C61 C66 150.9(8)
C66 C61 C62 C63 3.0(14)
C53 C61 C62 C63 -174.0(9)
C61 C62 C63 C64 -2.6(17)
C62 C63 C64 C65 -0.5(19)
C63 C64 C65 C66 3.0(19)
C64 C65 C66 C61 -2.6(17)
C62 C61 C66 C65 -0.4(14)
C53 C61 C66 C65 176.6(9)
C52 C51 S3 O3 -53.3(6)
Au2 C51 S3 O3 -174.9(3)
Au1 C51 S3 O3 62.4(5)
C52 C51 S3 C56 -178.2(5)
Au2 C51 S3 C56 60.2(5)
Au1 C51 S3 C56 -62.5(5)
C52 C51 S3 C55 70.1(6)
Au2 C51 S3 C55 -51.5(5)
Au1 C51 S3 C55 -174.2(4)
S2 N1 S1 O12 19.6(14)
S2 N1 S1 O11 160.1(10)
S2 N1 S1 C71 -92.3(11)
O12 S1 C71 F12 -179.0(10)
O11 S1 C71 F12 57.8(11)
N1 S1 C71 F12 -56.6(10)
O12 S1 C71 F11 -57.5(12)
O11 S1 C71 F11 179.4(11)
N1 S1 C71 F11 65.0(11)
O12 S1 C71 F13 62.6(11)
O11 S1 C71 F13 -60.6(11)
N1 S1 C71 F13 -175.0(10)
S1 N1 S2 O21 154.4(10)
S1 N1 S2 O22 19.1(14)
S1 N1 S2 C72 -94.3(11)
O21 S2 C72 F21 175.2(12)
O22 S2 C72 F21 -59.0(14)
N1 S2 C72 F21 61.2(13)
O21 S2 C72 F23 -63.7(13)
O22 S2 C72 F23 62.1(14)
N1 S2 C72 F23 -177.7(12)
O21 S2 C72 F22 55.0(14)
O22 S2 C72 F22 -179.3(13)
N1 S2 C72 F22 -59.0(13)
S2B N1B S1B O11B -154(2)
S2B N1B S1B O12B -17(3)
S2B N1B S1B C71B 96(2)
O11B S1B C71B F12B -56(2)
O12B S1B C71B F12B 180(2)
N1B S1B C71B F12B 58(2)
O11B S1B C71B F13B 66(2)
O12B S1B C71B F13B -58(2)
N1B S1B C71B F13B 180(2)
O11B S1B C71B F11B -174(2)
O12B S1B C71B F11B 62(2)
N1B S1B C71B F11B -60(2)
S1B N1B S2B O21B -158(2)
S1B N1B S2B O22B -22(3)
S1B N1B S2B C72B 91(2)
O21B S2B C72B F22B -54(2)
O22B S2B C72B F22B 180(2)
N1B S2B C72B F22B 61(2)
O21B S2B C72B F21B -174(2)
O22B S2B C72B F21B 59(2)
N1B S2B C72B F21B -59(2)
O21B S2B C72B F23B 65(2)
O22B S2B C72B F23B -62(3)
N1B S2B C72B F23B -180(2)
